data_1551765
loop_
_publ_author_name
'GHOUILI, Afef'
'CHAARI, Najla'
'ZOUARI, Fatma'

_publ_section_title
;
 Synthesis and Crystal Structure of
 (4-Dimethylaminopyridinium)-tetrachoroantimoniate
;
_journal_name_full 'X-ray Structure Analysis Online'
_journal_page_first 21
_journal_paper_doi 10.2116/xraystruct.26.21
_journal_volume 26
_journal_year 2010
_chemical_formula_sum 'C7 H11 Cl4 N2 Sb'
_chemical_formula_weight 386.73
_space_group_IT_number 15
_space_group_name_Hall '-C 2yc'
_space_group_name_H-M_alt 'C 1 2/c 1'
_symmetry_cell_setting monoclinic
_symmetry_space_group_name_Hall '-C 2yc'
_symmetry_space_group_name_H-M 'C 1 2/c 1'
_atom_sites_solution_hydrogens geom
_atom_sites_solution_primary direct
_atom_sites_solution_secondary difmap
_audit_creation_method SHELXL-97
_cell_angle_alpha 90.00
_cell_angle_beta 123.39
_cell_angle_gamma 90.00
_cell_formula_units_Z 4
_cell_length_a 13.6692(5)
_cell_length_b 15.1035(7)
_cell_length_c 7.5223(3)
_cell_measurement_reflns_used 0.25
_cell_measurement_temperature 293(2)
_cell_measurement_theta_max 40.42
_cell_measurement_theta_min 4.22
_cell_volume 1296.67(9)
_computing_cell_refinement 'SAINT (Bruker, 1998)'
_computing_data_collection 'SMART (Bruker, 1998)'
_computing_data_reduction 'SAINT (Bruker, 1998)'
_computing_molecular_graphics 'Diamond (Brandenburg, 1999)'
_computing_publication_material 'WinGX (Farrugia, 1999)'
_computing_structure_refinement 'SHELXL-97 (Sheldrick, 2008)'
_computing_structure_solution 'SHELXS97 (Sheldrick, 2008)'
_diffrn_ambient_temperature 293(2)
_diffrn_measured_fraction_theta_full 0.993
_diffrn_measured_fraction_theta_max 0.993
_diffrn_measurement_device_type 'Bruker SMART CCD area-detector'
_diffrn_measurement_method '\f and \w'
_diffrn_radiation_monochromator graphite
_diffrn_radiation_source 'fine-focus sealed tube'
_diffrn_radiation_type MoK\a
_diffrn_radiation_wavelength 0.71073
_diffrn_reflns_av_R_equivalents 0.0289
_diffrn_reflns_av_sigmaI/netI 0.0207
_diffrn_reflns_limit_h_max 24
_diffrn_reflns_limit_h_min -24
_diffrn_reflns_limit_k_max 27
_diffrn_reflns_limit_k_min -27
_diffrn_reflns_limit_l_max 13
_diffrn_reflns_limit_l_min -13
_diffrn_reflns_number 20515
_diffrn_reflns_theta_full 40.42
_diffrn_reflns_theta_max 40.42
_diffrn_reflns_theta_min 2.24
_exptl_absorpt_coefficient_mu 2.918
_exptl_absorpt_correction_T_max 0.751
_exptl_absorpt_correction_T_min 0.594
_exptl_absorpt_correction_type multi-scan
_exptl_absorpt_process_details '(Coppens et al., 1965)'
_exptl_crystal_colour yellow
_exptl_crystal_density_diffrn 1.981
_exptl_crystal_density_method 'not measured'
_exptl_crystal_description prism
_exptl_crystal_F_000 744
_exptl_crystal_size_max 0.25
_exptl_crystal_size_mid 0.15
_exptl_crystal_size_min 0.10
_refine_diff_density_max 2.658
_refine_diff_density_min -1.581
_refine_diff_density_rms 0.466
_refine_ls_extinction_method none
_refine_ls_goodness_of_fit_ref 1.219
_refine_ls_hydrogen_treatment fixed
_refine_ls_matrix_type full
_refine_ls_number_parameters 66
_refine_ls_number_reflns 4103
_refine_ls_number_restraints 0
_refine_ls_restrained_S_all 1.219
_refine_ls_R_factor_all 0.0497
_refine_ls_R_factor_gt 0.0316
_refine_ls_shift/su_max 0.018
_refine_ls_shift/su_mean 0.002
_refine_ls_structure_factor_coef Fsqd
_refine_ls_weighting_details 'calc w=1/[\s^2^(Fo^2^)+(0.0746P)^2^+0.8242P] where P=(Fo^2^+2Fc^2^)/3'
_refine_ls_weighting_scheme calc
_refine_ls_wR_factor_gt 0.0975
_refine_ls_wR_factor_ref 0.1353
_reflns_number_gt 3435
_reflns_number_total 4103
_reflns_threshold_expression >2sigma(I)
_cod_data_source_file 26_21_1.cif
_cod_data_source_block m
_cod_original_cell_volume 1296.70(9)
_cod_original_sg_symbol_H-M C_2/c
_cod_database_code 1551765

loop_
_symmetry_equiv_pos_as_xyz
'x, y, z'
'x, -y, z+1/2'
'x+1/2, y+1/2, z'
'x+1/2, -y+1/2, z+1/2'
'-x, -y, -z'
'-x, y, -z-1/2'
'-x+1/2, -y+1/2, -z'
'-x+1/2, y+1/2, -z-1/2'

loop_
_atom_site_label
_atom_site_type_symbol
_atom_site_fract_x
_atom_site_fract_y
_atom_site_fract_z
_atom_site_U_iso_or_equiv
_atom_site_adp_type
_atom_site_occupancy
_atom_site_symmetry_multiplicity
_atom_site_calc_flag
_atom_site_refinement_flags
Sb Sb 0.0000 0.067249(12) 0.7500 0.02981(7) Uani 1 2 d S
Cl1 Cl 0.12561(7) 0.17999(5) 1.00570(14) 0.04902(17) Uani 1 1 d .
Cl2 Cl 0.13481(8) 0.07052(6) 0.59978(19) 0.05167(19) Uani 1 1 d .
N1 N 0.5000 0.8704(3) 0.7500 0.0526(9) Uani 1 2 d S
H1 H 0.5000 0.8135 0.7500 0.063 Uiso 1 2 calc SR
C1 C 0.3974(4) 1.1939(3) 0.5953(8) 0.0582(9) Uani 1 1 d .
H1A H 0.4142 1.2560 0.6206 0.087 Uiso 1 1 calc R
H1B H 0.3332 1.1795 0.6083 0.087 Uiso 1 1 calc R
H1C H 0.3769 1.1795 0.4544 0.087 Uiso 1 1 calc R
C2 C 0.5000 1.0553(2) 0.7500 0.0328(5) Uani 1 2 d S
C3 C 0.5993(3) 1.0052(2) 0.9044(5) 0.0430(5) Uani 1 1 d .
H3 H 0.6668 1.0343 1.0092 0.052 Uiso 1 1 calc R
C4 C 0.5966(3) 0.9156(2) 0.9002(6) 0.0464(6) Uani 1 1 d .
H4 H 0.6625 0.8842 1.0025 0.056 Uiso 1 1 calc R
N2 N 0.5000 1.1436(2) 0.7500 0.0468(7) Uani 1 2 d S

loop_
_atom_site_aniso_label
_atom_site_aniso_U_11
_atom_site_aniso_U_22
_atom_site_aniso_U_33
_atom_site_aniso_U_23
_atom_site_aniso_U_13
_atom_site_aniso_U_12
Sb 0.03013(10) 0.02966(10) 0.02762(10) 0.000 0.01460(8) 0.000
Cl1 0.0409(3) 0.0435(3) 0.0470(3) -0.0145(3) 0.0143(3) -0.0046(2)
Cl2 0.0381(3) 0.0554(5) 0.0570(5) -0.0070(3) 0.0234(3) -0.0093(3)
N1 0.054(2) 0.0356(15) 0.066(3) 0.000 0.031(2) 0.000
C1 0.064(2) 0.0456(16) 0.068(2) 0.0144(15) 0.038(2) 0.0179(15)
C2 0.0309(12) 0.0380(13) 0.0326(13) 0.000 0.0194(11) 0.000
C3 0.0337(11) 0.0459(13) 0.0431(12) 0.0021(10) 0.0172(10) 0.0000(9)
C4 0.0405(13) 0.0443(13) 0.0523(16) 0.0085(12) 0.0242(12) 0.0080(11)
N2 0.051(2) 0.0366(14) 0.0516(19) 0.000 0.0278(17) 0.000

loop_
_atom_type_symbol
_atom_type_description
_atom_type_scat_dispersion_real
_atom_type_scat_dispersion_imag
_atom_type_scat_source
C C 0.0033 0.0016 'International Tables Vol C Tables 4.2.6.8 and 6.1.1.4'
H H 0.0000 0.0000 'International Tables Vol C Tables 4.2.6.8 and 6.1.1.4'
N N 0.0061 0.0033 'International Tables Vol C Tables 4.2.6.8 and 6.1.1.4'
Cl Cl 0.1484 0.1585 'International Tables Vol C Tables 4.2.6.8 and 6.1.1.4'
Sb Sb -0.5866 1.5461 'International Tables Vol C Tables 4.2.6.8 and 6.1.1.4'

loop_
_geom_angle_atom_site_label_1
_geom_angle_atom_site_label_2
_geom_angle_atom_site_label_3
_geom_angle
_geom_angle_site_symmetry_1
_geom_angle_site_symmetry_3
Cl1 Sb Cl1 91.10(4) . 6_557
Cl1 Sb Cl2 90.21(3) . 6_557
Cl1 Sb Cl2 88.29(3) 6_557 6_557
Cl1 Sb Cl2 88.29(3) . .
Cl1 Sb Cl2 90.21(3) 6_557 .
Cl2 Sb Cl2 177.86(4) 6_557 .
C4 N1 C4 119.7(4) . 6_657
N2 C2 C3 122.10(18) . 6_657
N2 C2 C3 122.10(18) . .
C3 C2 C3 115.8(4) 6_657 .
C4 C3 C2 120.7(3) . .
C3 C4 N1 121.5(3) . .
C2 N2 C1 121.6(2) . 6_657
C2 N2 C1 121.6(2) . .
C1 N2 C1 116.7(5) 6_657 .

loop_
_geom_bond_atom_site_label_1
_geom_bond_atom_site_label_2
_geom_bond_distance
_geom_bond_site_symmetry_2
Sb Cl1 2.4315(7) .
Sb Cl1 2.4315(7) 6_557
Sb Cl2 2.6395(11) 6_557
Sb Cl2 2.6395(11) .
N1 C4 1.358(5) .
N1 C4 1.358(4) 6_657
C1 N2 1.450(4) .
C2 N2 1.333(5) .
C2 C3 1.425(4) 6_657
C2 C3 1.425(4) .
C3 C4 1.354(5) .
N2 C1 1.450(5) 6_657
